data_4029875
loop_
_publ_author_name
'Ghabraie, Elmira'
'Balalaie, Saeed'
'Mehrparvar, Saber'
'Rominger, Frank'

_publ_section_title
;
 Synthesis of Functionalized \b-Lactams and Pyrrolidine-2,5-diones through
 a Metal-Free Sequential Ugi-4CR/Cyclization Reaction.
;
_journal_issue 17
_journal_name_full 'The Journal of organic chemistry'
_journal_page_first 7926
_journal_page_last 7934
_journal_paper_doi 10.1021/jo5010422
_journal_volume 79
_journal_year 2014
_chemical_formula_sum 'C27 H25 Cl N2 O2'
_chemical_formula_weight 444.94
_chemical_name_systematic
;
 ?
;
_space_group_crystal_system monoclinic
_space_group_IT_number 14
_space_group_name_Hall '-P 2yn'
_space_group_name_H-M_alt 'P 1 21/n 1'
_symmetry_space_group_name_Hall '-P 2yn'
_symmetry_space_group_name_H-M 'P 1 21/n 1'
_atom_sites_solution_hydrogens geom
_audit_creation_method SHELXL-2014
_cell_angle_alpha 90
_cell_angle_beta 106.9487(12)
_cell_angle_gamma 90
_cell_formula_units_Z 4
_cell_length_a 12.8190(6)
_cell_length_b 10.5217(5)
_cell_length_c 18.1283(8)
_cell_measurement_reflns_used 6494
_cell_measurement_temperature 200(2)
_cell_measurement_theta_max 22.95
_cell_measurement_theta_min 2.26
_cell_volume 2338.90(19)
_computing_cell_refinement 'Bruker SAINT'
_computing_data_collection 'Bruker APEX2'
_computing_data_reduction 'Bruker SAINT'
_computing_molecular_graphics 'Bruker SHELXTL'
_computing_publication_material 'Bruker SHELXTL'
_computing_structure_refinement 'SHELXL-2014 (Sheldrick, 2014)'
_computing_structure_solution 'SHELXS-97 (Sheldrick 2008)'
_diffrn_ambient_temperature 200(2)
_diffrn_measured_fraction_theta_full 0.982
_diffrn_measured_fraction_theta_max 0.995
_diffrn_measurement_device_type 'Bruker APEX-II Quazar'
_diffrn_measurement_method '\f and \w scans'
_diffrn_radiation_type MoK\a
_diffrn_radiation_wavelength 0.71073
_diffrn_reflns_av_R_equivalents 0.0445
_diffrn_reflns_av_unetI/netI 0.0302
_diffrn_reflns_Laue_measured_fraction_full 0.982
_diffrn_reflns_Laue_measured_fraction_max 0.995
_diffrn_reflns_limit_h_max 15
_diffrn_reflns_limit_h_min -15
_diffrn_reflns_limit_k_max 12
_diffrn_reflns_limit_k_min -12
_diffrn_reflns_limit_l_max 21
_diffrn_reflns_limit_l_min -21
_diffrn_reflns_number 28777
_diffrn_reflns_point_group_measured_fraction_full 0.982
_diffrn_reflns_point_group_measured_fraction_max 0.995
_diffrn_reflns_theta_full 25.242
_diffrn_reflns_theta_max 25.106
_diffrn_reflns_theta_min 1.732
_diffrn_source 'ImuS microsource'
_exptl_absorpt_coefficient_mu 0.190
_exptl_absorpt_correction_T_max 0.9579
_exptl_absorpt_correction_T_min 0.8942
_exptl_absorpt_correction_type multi-scan
_exptl_absorpt_process_details
;
Sheldrick, G. M. (2008). <i>SADABS</i>. University of G\"ottingen, Germany.
;
_exptl_crystal_colour yellow
_exptl_crystal_density_diffrn 1.264
_exptl_crystal_description polyhedron
_exptl_crystal_F_000 936
_exptl_crystal_size_max .18
_exptl_crystal_size_mid .10
_exptl_crystal_size_min .10
_refine_diff_density_max 0.582
_refine_diff_density_min -0.304
_refine_diff_density_rms 0.056
_refine_ls_extinction_method none
_refine_ls_goodness_of_fit_ref 1.059
_refine_ls_hydrogen_treatment constr
_refine_ls_matrix_type full
_refine_ls_number_parameters 292
_refine_ls_number_reflns 4154
_refine_ls_number_restraints 0
_refine_ls_restrained_S_all 1.059
_refine_ls_R_factor_all 0.0872
_refine_ls_R_factor_gt 0.0641
_refine_ls_shift/su_max 0.000
_refine_ls_shift/su_mean 0.000
_refine_ls_structure_factor_coef Fsqd
_refine_ls_weighting_details 'w=1/[\s^2^(Fo^2^)+(0.0586P)^2^+3.3151P] where P=(Fo^2^+2Fc^2^)/3'
_refine_ls_weighting_scheme calc
_refine_ls_wR_factor_gt 0.1554
_refine_ls_wR_factor_ref 0.1698
_reflns_Friedel_coverage 0.000
_reflns_number_gt 3053
_reflns_number_total 4154
_reflns_threshold_expression 'I > 2\s(I)'
_cod_data_source_file jo5010422_si_002.cif
_cod_data_source_block sba109
_cod_depositor_comments 'Adding full bibliography for 4029875--4029877.cif.'
_cod_database_code 4029875
_shelx_space_group_comment
;
The symmetry employed for this shelxl refinement is uniquely defined
by the following loop, which should always be used as a source of
symmetry information in preference to the above space-group names.
They are only intended as comments.
;
_shelxl_version_number 2014-1

loop_
_space_group_symop_operation_xyz
'x, y, z'
'-x+1/2, y+1/2, -z+1/2'
'-x, -y, -z'
'x-1/2, -y-1/2, z-1/2'

loop_
_atom_site_label
_atom_site_type_symbol
_atom_site_fract_x
_atom_site_fract_y
_atom_site_fract_z
_atom_site_U_iso_or_equiv
_atom_site_adp_type
_atom_site_occupancy
_atom_site_site_symmetry_order
_atom_site_calc_flag
_atom_site_refinement_flags_posn
_atom_site_refinement_flags_adp
C1 C 0.2005(2) 1.1015(3) 0.54557(18) 0.0395(7) Uani 1 1 d . .
C2 C 0.1884(2) 1.0118(3) 0.60452(18) 0.0439(8) Uani 1 1 d . .
O2 O 0.12194(19) 1.0181(3) 0.64039(14) 0.0595(7) Uani 1 1 d . .
N3 N 0.3692(2) 1.1476(2) 0.50631(14) 0.0398(6) Uani 1 1 d . .
H3 H 0.3833 1.1495 0.4616 0.048 Uiso 1 1 calc R U
C4 C 0.2920(2) 1.0541(3) 0.51461(16) 0.0343(7) Uani 1 1 d . .
C5 C 0.3452(2) 0.9530(3) 0.57667(16) 0.0366(7) Uani 1 1 d . .
O5 O 0.43574(16) 0.9115(2) 0.58801(12) 0.0447(6) Uani 1 1 d . .
N5 N 0.26876(19) 0.9178(3) 0.61453(15) 0.0427(7) Uani 1 1 d . .
C6 C 0.2762(3) 0.8033(4) 0.6663(2) 0.0610(10) Uani 1 1 d . .
C7 C 0.3196(6) 0.8473(6) 0.7480(3) 0.119(2) Uani 1 1 d . .
H7A H 0.2675 0.9060 0.7600 0.179 Uiso 1 1 calc R U
H7B H 0.3894 0.8908 0.7550 0.179 Uiso 1 1 calc R U
H7C H 0.3305 0.7738 0.7827 0.179 Uiso 1 1 calc R U
C8 C 0.1593(4) 0.7458(5) 0.6502(3) 0.0858(15) Uani 1 1 d . .
H8A H 0.1110 0.8087 0.6630 0.129 Uiso 1 1 calc R U
H8B H 0.1625 0.6697 0.6819 0.129 Uiso 1 1 calc R U
H8C H 0.1312 0.7230 0.5956 0.129 Uiso 1 1 calc R U
C9 C 0.3464(3) 0.7019(4) 0.6474(3) 0.0683(12) Uani 1 1 d . .
H9A H 0.3189 0.6806 0.5925 0.102 Uiso 1 1 calc R U
H9B H 0.3447 0.6260 0.6783 0.102 Uiso 1 1 calc R U
H9C H 0.4216 0.7329 0.6589 0.102 Uiso 1 1 calc R U
C10 C 0.1443(3) 1.2098(4) 0.5348(2) 0.0490(9) Uani 1 1 d . .
H10 H 0.0969 1.2203 0.5660 0.059 Uiso 1 1 calc R U
C11 C 0.1449(3) 1.3146(4) 0.4824(2) 0.0516(9) Uani 1 1 d . .
C12 C 0.1313(5) 1.4373(5) 0.5052(3) 0.0968(17) Uani 1 1 d . .
H12 H 0.1220 1.4515 0.5547 0.116 Uiso 1 1 calc R U
C13 C 0.1308(6) 1.5403(5) 0.4572(3) 0.121(2) Uani 1 1 d . .
H13 H 0.1238 1.6243 0.4744 0.145 Uiso 1 1 calc R U
C14 C 0.1405(5) 1.5202(5) 0.3849(3) 0.0922(16) Uani 1 1 d . .
H14 H 0.1388 1.5901 0.3514 0.111 Uiso 1 1 calc R U
C15 C 0.1526(4) 1.4001(4) 0.3610(3) 0.0790(13) Uani 1 1 d . .
H15 H 0.1584 1.3860 0.3106 0.095 Uiso 1 1 calc R U
C16 C 0.1565(3) 1.2988(4) 0.4097(2) 0.0616(10) Uani 1 1 d . .
H16 H 0.1676 1.2158 0.3929 0.074 Uiso 1 1 calc R U
C21 C 0.4244(2) 1.2358(3) 0.56106(18) 0.0394(7) Uani 1 1 d . .
C22 C 0.4916(3) 1.3227(3) 0.5389(2) 0.0510(9) Uani 1 1 d . .
H22 H 0.4968 1.3206 0.4877 0.061 Uiso 1 1 calc R U
C23 C 0.5507(3) 1.4114(4) 0.5900(2) 0.0660(11) Uani 1 1 d . .
H23 H 0.5969 1.4690 0.5740 0.079 Uiso 1 1 calc R U
C24 C 0.5432(4) 1.4171(4) 0.6644(3) 0.0703(12) Uani 1 1 d . .
H24 H 0.5831 1.4792 0.6995 0.084 Uiso 1 1 calc R U
C25 C 0.4774(3) 1.3320(4) 0.6868(2) 0.0635(11) Uani 1 1 d . .
H25 H 0.4724 1.3353 0.7380 0.076 Uiso 1 1 calc R U
C26 C 0.4178(3) 1.2409(4) 0.63635(19) 0.0498(9) Uani 1 1 d . .
H26 H 0.3728 1.1826 0.6531 0.060 Uiso 1 1 calc R U
C31 C 0.2529(2) 0.9778(3) 0.43938(16) 0.0319(6) Uani 1 1 d . .
C32 C 0.1438(2) 0.9471(3) 0.40599(18) 0.0390(7) Uani 1 1 d . .
H32 H 0.0904 0.9765 0.4288 0.047 Uiso 1 1 calc R U
C33 C 0.1126(2) 0.8741(3) 0.33985(19) 0.0426(8) Uani 1 1 d . .
H33 H 0.0379 0.8542 0.3169 0.051 Uiso 1 1 calc R U
C34 C 0.1906(3) 0.8305(3) 0.30741(18) 0.0404(7) Uani 1 1 d . .
C35 C 0.2992(2) 0.8595(3) 0.34002(18) 0.0436(8) Uani 1 1 d . .
H35 H 0.3525 0.8292 0.3173 0.052 Uiso 1 1 calc R U
C36 C 0.3297(2) 0.9326(3) 0.40569(17) 0.0400(7) Uani 1 1 d . .
H36 H 0.4046 0.9524 0.4283 0.048 Uiso 1 1 calc R U
Cl1 Cl 0.15239(8) 0.73588(10) 0.22469(5) 0.0599(3) Uani 1 1 d . .

loop_
_atom_site_aniso_label
_atom_site_aniso_U_11
_atom_site_aniso_U_22
_atom_site_aniso_U_33
_atom_site_aniso_U_23
_atom_site_aniso_U_13
_atom_site_aniso_U_12
C1 0.0248(14) 0.0487(19) 0.0417(17) -0.0054(15) 0.0046(13) 0.0047(14)
C2 0.0299(16) 0.060(2) 0.0428(18) 0.0005(16) 0.0120(14) 0.0013(15)
O2 0.0436(13) 0.0839(19) 0.0608(16) 0.0081(14) 0.0305(12) 0.0107(13)
N3 0.0380(14) 0.0486(16) 0.0341(13) -0.0065(12) 0.0128(11) -0.0094(12)
C4 0.0253(14) 0.0430(17) 0.0327(16) 0.0010(13) 0.0054(12) -0.0006(13)
C5 0.0271(15) 0.0503(19) 0.0316(16) -0.0011(14) 0.0075(12) 0.0001(14)
O5 0.0248(11) 0.0653(15) 0.0433(12) 0.0090(11) 0.0088(9) 0.0096(10)
N5 0.0308(13) 0.0598(18) 0.0399(15) 0.0090(13) 0.0141(11) 0.0074(12)
C6 0.065(2) 0.071(3) 0.053(2) 0.020(2) 0.0271(19) 0.005(2)
C7 0.200(7) 0.099(4) 0.047(3) 0.016(3) 0.018(3) 0.022(4)
C8 0.072(3) 0.087(3) 0.115(4) 0.015(3) 0.053(3) -0.009(3)
C9 0.057(2) 0.060(2) 0.090(3) 0.025(2) 0.025(2) 0.007(2)
C10 0.0385(17) 0.062(2) 0.047(2) 0.0021(17) 0.0142(15) 0.0044(17)
C11 0.051(2) 0.058(2) 0.045(2) 0.0010(17) 0.0126(16) 0.0077(17)
C12 0.161(5) 0.063(3) 0.067(3) -0.003(2) 0.034(3) 0.024(3)
C13 0.217(8) 0.055(3) 0.086(4) -0.002(3) 0.036(4) 0.007(4)
C14 0.127(5) 0.061(3) 0.089(4) 0.017(3) 0.030(3) 0.000(3)
C15 0.108(4) 0.070(3) 0.065(3) 0.015(2) 0.034(3) 0.020(3)
C16 0.084(3) 0.051(2) 0.049(2) 0.0047(18) 0.019(2) 0.021(2)
C21 0.0310(15) 0.0418(18) 0.0432(18) -0.0045(14) 0.0073(13) 0.0030(13)
C22 0.057(2) 0.0435(19) 0.047(2) 0.0017(16) 0.0067(16) -0.0070(17)
C23 0.073(3) 0.046(2) 0.068(3) -0.0014(19) 0.004(2) -0.015(2)
C24 0.071(3) 0.056(3) 0.071(3) -0.025(2) 0.000(2) -0.005(2)
C25 0.055(2) 0.079(3) 0.055(2) -0.026(2) 0.0135(18) 0.001(2)
C26 0.0409(18) 0.065(2) 0.0443(19) -0.0134(17) 0.0141(15) -0.0023(17)
C31 0.0291(14) 0.0323(15) 0.0320(15) 0.0037(12) 0.0050(12) 0.0018(12)
C32 0.0277(15) 0.0421(18) 0.0455(18) -0.0011(15) 0.0081(13) 0.0032(13)
C33 0.0286(15) 0.0424(18) 0.0507(19) -0.0028(15) 0.0019(14) -0.0029(14)
C34 0.0419(17) 0.0338(16) 0.0393(17) -0.0003(14) 0.0021(14) 0.0003(14)
C35 0.0345(16) 0.054(2) 0.0412(18) -0.0044(15) 0.0092(13) 0.0063(15)
C36 0.0268(15) 0.0502(19) 0.0404(17) -0.0023(15) 0.0057(13) -0.0022(14)
Cl1 0.0561(5) 0.0657(6) 0.0507(5) -0.0193(4) 0.0045(4) -0.0034(4)

loop_
_atom_type_symbol
_atom_type_description
_atom_type_scat_dispersion_real
_atom_type_scat_dispersion_imag
_atom_type_scat_source
C C 0.0033 0.0016 'International Tables Vol C Tables 4.2.6.8 and 6.1.1.4'
H H 0.0000 0.0000 'International Tables Vol C Tables 4.2.6.8 and 6.1.1.4'
N N 0.0061 0.0033 'International Tables Vol C Tables 4.2.6.8 and 6.1.1.4'
O O 0.0106 0.0060 'International Tables Vol C Tables 4.2.6.8 and 6.1.1.4'
Cl Cl 0.1484 0.1585 'International Tables Vol C Tables 4.2.6.8 and 6.1.1.4'

loop_
_geom_angle_atom_site_label_1
_geom_angle_atom_site_label_2
_geom_angle_atom_site_label_3
_geom_angle
C10 C1 C2 119.3(3)
C10 C1 C4 131.8(3)
C2 C1 C4 108.3(3)
O2 C2 N5 125.0(3)
O2 C2 C1 126.5(3)
N5 C2 C1 108.5(3)
C21 N3 C4 127.3(3)
C21 N3 H3 116.4
C4 N3 H3 116.4
N3 C4 C1 116.3(3)
N3 C4 C31 108.8(2)
C1 C4 C31 114.2(2)
N3 C4 C5 112.0(2)
C1 C4 C5 100.3(2)
C31 C4 C5 104.2(2)
O5 C5 N5 126.9(3)
O5 C5 C4 124.8(3)
N5 C5 C4 108.3(2)
C5 N5 C2 110.1(3)
C5 N5 C6 126.0(3)
C2 N5 C6 123.6(3)
C7 C6 C9 111.8(4)
C7 C6 N5 107.8(4)
C9 C6 N5 111.0(3)
C7 C6 C8 111.3(4)
C9 C6 C8 106.8(4)
N5 C6 C8 108.0(3)
C6 C7 H7A 109.5
C6 C7 H7B 109.5
H7A C7 H7B 109.5
C6 C7 H7C 109.5
H7A C7 H7C 109.5
H7B C7 H7C 109.5
C6 C8 H8A 109.5
C6 C8 H8B 109.5
H8A C8 H8B 109.5
C6 C8 H8C 109.5
H8A C8 H8C 109.5
H8B C8 H8C 109.5
C6 C9 H9A 109.5
C6 C9 H9B 109.5
H9A C9 H9B 109.5
C6 C9 H9C 109.5
H9A C9 H9C 109.5
H9B C9 H9C 109.5
C1 C10 C11 129.6(3)
C1 C10 H10 115.2
C11 C10 H10 115.2
C16 C11 C12 117.2(4)
C16 C11 C10 123.7(3)
C12 C11 C10 119.1(4)
C11 C12 C13 121.3(5)
C11 C12 H12 119.4
C13 C12 H12 119.4
C14 C13 C12 119.6(5)
C14 C13 H13 120.2
C12 C13 H13 120.2
C15 C14 C13 120.0(5)
C15 C14 H14 120.0
C13 C14 H14 120.0
C14 C15 C16 120.2(4)
C14 C15 H15 119.9
C16 C15 H15 119.9
C15 C16 C11 121.7(4)
C15 C16 H16 119.1
C11 C16 H16 119.1
N3 C21 C22 117.4(3)
N3 C21 C26 124.1(3)
C22 C21 C26 118.5(3)
C23 C22 C21 121.1(4)
C23 C22 H22 119.5
C21 C22 H22 119.4
C22 C23 C24 120.4(4)
C22 C23 H23 119.8
C24 C23 H23 119.8
C25 C24 C23 119.0(4)
C25 C24 H24 120.5
C23 C24 H24 120.5
C24 C25 C26 121.5(4)
C24 C25 H25 119.2
C26 C25 H25 119.2
C25 C26 C21 119.5(4)
C25 C26 H26 120.2
C21 C26 H26 120.2
C36 C31 C32 118.8(3)
C36 C31 C4 118.8(2)
C32 C31 C4 122.4(3)
C33 C32 C31 120.5(3)
C33 C32 H32 119.7
C31 C32 H32 119.7
C34 C33 C32 119.5(3)
C34 C33 H33 120.2
C32 C33 H33 120.2
C33 C34 C35 120.7(3)
C33 C34 Cl1 120.0(2)
C35 C34 Cl1 119.3(3)
C36 C35 C34 119.4(3)
C36 C35 H35 120.3
C34 C35 H35 120.3
C35 C36 C31 121.0(3)
C35 C36 H36 119.5
C31 C36 H36 119.5

loop_
_geom_bond_atom_site_label_1
_geom_bond_atom_site_label_2
_geom_bond_distance
C1 C10 1.332(5)
C1 C2 1.467(5)
C1 C4 1.524(4)
C2 O2 1.215(4)
C2 N5 1.401(4)
N3 C21 1.392(4)
N3 C4 1.434(4)
N3 H3 0.8800
C4 C31 1.535(4)
C4 C5 1.554(4)
C5 O5 1.200(3)
C5 N5 1.400(4)
N5 C6 1.513(5)
C6 C7 1.497(6)
C6 C9 1.498(6)
C6 C8 1.562(6)
C7 H7A 0.9800
C7 H7B 0.9800
C7 H7C 0.9800
C8 H8A 0.9800
C8 H8B 0.9800
C8 H8C 0.9800
C9 H9A 0.9800
C9 H9B 0.9800
C9 H9C 0.9800
C10 C11 1.457(5)
C10 H10 0.9500
C11 C16 1.379(5)
C11 C12 1.382(6)
C12 C13 1.389(7)
C12 H12 0.9500
C13 C14 1.369(7)
C13 H13 0.9500
C14 C15 1.359(7)
C14 H14 0.9500
C15 C16 1.375(6)
C15 H15 0.9500
C16 H16 0.9500
C21 C22 1.393(5)
C21 C26 1.393(5)
C22 C23 1.376(5)
C22 H22 0.9500
C23 C24 1.380(6)
C23 H23 0.9500
C24 C25 1.371(6)
C24 H24 0.9500
C25 C26 1.390(5)
C25 H25 0.9500
C26 H26 0.9500
C31 C36 1.386(4)
C31 C32 1.390(4)
C32 C33 1.381(4)
C32 H32 0.9500
C33 C34 1.378(5)
C33 H33 0.9500
C34 C35 1.379(4)
C34 Cl1 1.747(3)
C35 C36 1.375(4)
C35 H35 0.9500
C36 H36 0.9500

loop_
_geom_torsion_atom_site_label_1
_geom_torsion_atom_site_label_2
_geom_torsion_atom_site_label_3
_geom_torsion_atom_site_label_4
_geom_torsion
C10 C1 C2 O2 9.0(5)
C4 C1 C2 O2 -178.5(3)
C10 C1 C2 N5 -169.5(3)
C4 C1 C2 N5 3.0(3)
C21 N3 C4 C1 49.6(4)
C21 N3 C4 C31 -179.7(3)
C21 N3 C4 C5 -65.0(4)
C10 C1 C4 N3 36.3(5)
C2 C1 C4 N3 -134.9(3)
C10 C1 C4 C31 -91.8(4)
C2 C1 C4 C31 97.0(3)
C10 C1 C4 C5 157.4(3)
C2 C1 C4 C5 -13.9(3)
N3 C4 C5 O5 -36.8(4)
C1 C4 C5 O5 -160.8(3)
C31 C4 C5 O5 80.7(3)
N3 C4 C5 N5 144.7(3)
C1 C4 C5 N5 20.6(3)
C31 C4 C5 N5 -97.9(3)
O5 C5 N5 C2 161.0(3)
C4 C5 N5 C2 -20.4(3)
O5 C5 N5 C6 -12.7(5)
C4 C5 N5 C6 165.8(3)
O2 C2 N5 C5 -167.5(3)
C1 C2 N5 C5 11.0(3)
O2 C2 N5 C6 6.4(5)
C1 C2 N5 C6 -175.1(3)
C5 N5 C6 C7 98.4(5)
C2 N5 C6 C7 -74.5(5)
C5 N5 C6 C9 -24.4(5)
C2 N5 C6 C9 162.7(3)
C5 N5 C6 C8 -141.2(3)
C2 N5 C6 C8 45.9(5)
C2 C1 C10 C11 177.9(3)
C4 C1 C10 C11 7.4(6)
C1 C10 C11 C16 35.4(6)
C1 C10 C11 C12 -145.6(5)
C16 C11 C12 C13 -0.8(8)
C10 C11 C12 C13 -179.8(5)
C11 C12 C13 C14 2.1(10)
C12 C13 C14 C15 -1.2(10)
C13 C14 C15 C16 -0.8(9)
C14 C15 C16 C11 2.2(7)
C12 C11 C16 C15 -1.3(7)
C10 C11 C16 C15 177.6(4)
C4 N3 C21 C22 -176.6(3)
C4 N3 C21 C26 4.5(5)
N3 C21 C22 C23 -178.7(3)
C26 C21 C22 C23 0.3(5)
C21 C22 C23 C24 -0.9(6)
C22 C23 C24 C25 0.9(6)
C23 C24 C25 C26 -0.4(6)
C24 C25 C26 C21 -0.2(6)
N3 C21 C26 C25 179.2(3)
C22 C21 C26 C25 0.3(5)
N3 C4 C31 C36 46.9(4)
C1 C4 C31 C36 178.8(3)
C5 C4 C31 C36 -72.7(3)
N3 C4 C31 C32 -136.3(3)
C1 C4 C31 C32 -4.5(4)
C5 C4 C31 C32 104.0(3)
C36 C31 C32 C33 -0.8(5)
C4 C31 C32 C33 -177.5(3)
C31 C32 C33 C34 0.7(5)
C32 C33 C34 C35 -0.4(5)
C32 C33 C34 Cl1 178.9(2)
C33 C34 C35 C36 0.1(5)
Cl1 C34 C35 C36 -179.2(3)
C34 C35 C36 C31 -0.2(5)
C32 C31 C36 C35 0.6(5)
C4 C31 C36 C35 177.4(3)
